data_4026766
loop_
_publ_author_name
'Douglass F. Taber'
'Sha Bai'
'Weiwei Tian'

_publ_section_title
;
 Synthesis of the Reported Structure of trans-Africanan-1\a-ol
;
_journal_name_full 'Journal of Organic Chemistry'
_journal_page_first 9733
_journal_page_last 9737
_journal_paper_doi 10.1021/jo2018558
_journal_volume 76
_journal_year 2011
_chemical_formula_sum 'C21 H20 N2 O8'
_chemical_formula_weight 428.39
_chemical_name_systematic
;
 ?
;
_space_group_IT_number 19
_symmetry_cell_setting orthorhombic
_symmetry_space_group_name_Hall 'P 2ac 2ab'
_symmetry_space_group_name_H-M 'P 21 21 21'
_atom_sites_solution_hydrogens geom
_atom_sites_solution_primary direct
_atom_sites_solution_secondary difmap
_audit_creation_method SHELXL-97
_cell_angle_alpha 90.00
_cell_angle_beta 90.00
_cell_angle_gamma 90.00
_cell_formula_units_Z 4
_cell_length_a 6.903(2)
_cell_length_b 12.849(4)
_cell_length_c 22.305(7)
_cell_measurement_reflns_used 1011
_cell_measurement_temperature 200(2)
_cell_measurement_theta_max 22.46
_cell_measurement_theta_min 3.17
_cell_volume 1978.4(10)
_computing_cell_refinement 'SAINT (Bruker, 2002)'
_computing_data_collection 'SMART (Bruker, 2002)'
_computing_data_reduction SAINT
_computing_molecular_graphics 'SHELXTL (Sheldrick, 2001)'
_computing_publication_material 'SHELXTL (Sheldrick, 2001)'
_computing_structure_refinement 'SHELXL-97 (Sheldrick, 1997)'
_computing_structure_solution 'SHELXS-97 (Sheldrick, 1990)'
_diffrn_ambient_temperature 200(2)
_diffrn_detector_area_resol_mean 836.6
_diffrn_measured_fraction_theta_full 1.000
_diffrn_measured_fraction_theta_max 0.999
_diffrn_measurement_device_type 'Bruker AXS APEX diffractometer'
_diffrn_measurement_method \w
_diffrn_radiation_monochromator graphite
_diffrn_radiation_source 'fine-focus sealed tube'
_diffrn_radiation_type MoK\a
_diffrn_radiation_wavelength 0.71073
_diffrn_reflns_av_R_equivalents 0.0468
_diffrn_reflns_av_sigmaI/netI 0.0369
_diffrn_reflns_limit_h_max 9
_diffrn_reflns_limit_h_min -9
_diffrn_reflns_limit_k_max 17
_diffrn_reflns_limit_k_min -17
_diffrn_reflns_limit_l_max 29
_diffrn_reflns_limit_l_min -29
_diffrn_reflns_number 24993
_diffrn_reflns_theta_full 25.00
_diffrn_reflns_theta_max 28.34
_diffrn_reflns_theta_min 1.83
_diffrn_standards_decay_% 1
_diffrn_standards_interval_count 0
_diffrn_standards_interval_time 0
_diffrn_standards_number 0
_exptl_absorpt_coefficient_mu 0.112
_exptl_absorpt_correction_T_max 0.9931
_exptl_absorpt_correction_T_min 0.9809
_exptl_absorpt_correction_type multi-scan
_exptl_absorpt_process_details 'SADABS (Sheldrick, 2003)'
_exptl_crystal_colour colourless
_exptl_crystal_density_diffrn 1.438
_exptl_crystal_description plate
_exptl_crystal_F_000 896
_exptl_crystal_size_max 0.17
_exptl_crystal_size_mid 0.16
_exptl_crystal_size_min 0.06
_refine_diff_density_max 0.204
_refine_diff_density_min -0.170
_refine_diff_density_rms 0.040
_refine_ls_extinction_method none
_refine_ls_goodness_of_fit_ref 1.066
_refine_ls_hydrogen_treatment constr
_refine_ls_matrix_type full
_refine_ls_number_parameters 281
_refine_ls_number_reflns 4933
_refine_ls_number_restraints 0
_refine_ls_restrained_S_all 1.066
_refine_ls_R_factor_all 0.0697
_refine_ls_R_factor_gt 0.0494
_refine_ls_shift/su_max 0.000
_refine_ls_shift/su_mean 0.000
_refine_ls_structure_factor_coef Fsqd
_refine_ls_weighting_details 'calc w=1/[\s^2^(Fo^2^)+(0.0537P)^2^+0.2132P] where P=(Fo^2^+2Fc^2^)/3'
_refine_ls_weighting_scheme calc
_refine_ls_wR_factor_gt 0.1151
_refine_ls_wR_factor_ref 0.1281
_reflns_number_gt 3836
_reflns_number_total 4933
_reflns_threshold_expression >2sigma(I)
_cod_data_source_file jo2018558_si_002.cif
_cod_data_source_block dout076
_cod_original_cell_volume 1978.4(12)
_cod_database_code 4026766

loop_
_symmetry_equiv_pos_as_xyz
'x, y, z'
'-x+1/2, -y, z+1/2'
'-x, y+1/2, -z+1/2'
'x+1/2, -y+1/2, -z'

loop_
_atom_site_label
_atom_site_type_symbol
_atom_site_fract_x
_atom_site_fract_y
_atom_site_fract_z
_atom_site_U_iso_or_equiv
_atom_site_adp_type
_atom_site_occupancy
_atom_site_symmetry_multiplicity
_atom_site_calc_flag
_atom_site_refinement_flags
C1 C 0.3574(3) 0.00493(19) 0.05991(10) 0.0427(5) Uani 1 1 d .
H1A H 0.4909 0.0351 0.0604 0.051 Uiso 1 1 calc R
C2 C 0.3623(4) -0.1131(2) 0.05579(12) 0.0582(7) Uani 1 1 d .
H2A H 0.4850 -0.1365 0.0372 0.070 Uiso 1 1 calc R
H2B H 0.3523 -0.1443 0.0962 0.070 Uiso 1 1 calc R
C3 C 0.1930(5) -0.1450(3) 0.01794(18) 0.0851(11) Uani 1 1 d .
H3A H 0.1025 -0.1880 0.0418 0.102 Uiso 1 1 calc R
H3B H 0.2381 -0.1867 -0.0167 0.102 Uiso 1 1 calc R
C4 C 0.0898(3) -0.0465(2) -0.00421(10) 0.0484(6) Uani 1 1 d .
H4A H 0.0637 -0.0542 -0.0481 0.058 Uiso 1 1 calc R
C5 C 0.2454(3) 0.03855(18) 0.00439(9) 0.0390(5) Uani 1 1 d .
H5A H 0.3367 0.0324 -0.0303 0.047 Uiso 1 1 calc R
C6 C 0.1756(4) 0.1502(2) 0.00540(10) 0.0469(6) Uani 1 1 d .
H6A H 0.0967 0.1624 0.0418 0.056 Uiso 1 1 calc R
H6B H 0.2881 0.1980 0.0065 0.056 Uiso 1 1 calc R
C7 C -0.1015(4) -0.0265(3) 0.02761(11) 0.0672(9) Uani 1 1 d .
H7A H -0.1603 0.0373 0.0118 0.101 Uiso 1 1 calc R
H7B H -0.0782 -0.0185 0.0707 0.101 Uiso 1 1 calc R
H7C H -0.1891 -0.0853 0.0208 0.101 Uiso 1 1 calc R
C8 C 0.0047(3) 0.07056(16) 0.20739(10) 0.0369(5) Uani 1 1 d .
H8A H -0.0469 0.0727 0.1679 0.044 Uiso 1 1 calc R
C9 C -0.1162(3) 0.08320(16) 0.25583(9) 0.0380(5) Uani 1 1 d .
H9A H -0.2512 0.0938 0.2504 0.046 Uiso 1 1 calc R
C10 C -0.0367(3) 0.08013(16) 0.31264(9) 0.0368(5) Uani 1 1 d .
C11 C 0.1580(3) 0.06424(17) 0.32274(9) 0.0391(5) Uani 1 1 d .
H11A H 0.2086 0.0625 0.3623 0.047 Uiso 1 1 calc R
C12 C 0.2775(3) 0.05086(17) 0.27374(9) 0.0375(5) Uani 1 1 d .
H12A H 0.4121 0.0390 0.2796 0.045 Uiso 1 1 calc R
C13 C 0.2025(3) 0.05454(16) 0.21590(9) 0.0341(4) Uani 1 1 d .
C14 C 0.3386(3) 0.03873(17) 0.16496(9) 0.0366(4) Uani 1 1 d .
C15 C 0.0994(3) 0.20278(17) -0.20824(10) 0.0429(5) Uani 1 1 d .
H15A H 0.2348 0.2139 -0.2122 0.051 Uiso 1 1 calc R
C16 C -0.0155(4) 0.20107(17) -0.25870(10) 0.0428(5) Uani 1 1 d .
H16A H 0.0389 0.2107 -0.2974 0.051 Uiso 1 1 calc R
C17 C -0.2112(3) 0.18497(16) -0.25147(10) 0.0396(5) Uani 1 1 d .
C18 C -0.2950(3) 0.17094(17) -0.19611(10) 0.0430(5) Uani 1 1 d .
H18A H -0.4306 0.1603 -0.1925 0.052 Uiso 1 1 calc R
C19 C -0.1784(3) 0.17267(17) -0.14595(10) 0.0416(5) Uani 1 1 d .
H19A H -0.2336 0.1630 -0.1073 0.050 Uiso 1 1 calc R
C20 C 0.0201(3) 0.18853(16) -0.15181(10) 0.0377(5) Uani 1 1 d .
C21 C 0.1548(3) 0.18701(18) -0.09921(10) 0.0429(5) Uani 1 1 d .
N1 N -0.1656(3) 0.09447(16) 0.36452(9) 0.0474(5) Uani 1 1 d .
N2 N -0.3355(3) 0.18479(15) -0.30521(9) 0.0481(5) Uani 1 1 d .
O1 O 0.2459(2) 0.03728(13) 0.11229(6) 0.0420(4) Uani 1 1 d .
O2 O 0.5103(2) 0.02697(14) 0.17055(7) 0.0514(4) Uani 1 1 d .
O3 O -0.3356(3) 0.11412(18) 0.35548(8) 0.0658(6) Uani 1 1 d .
O4 O -0.0965(3) 0.0870(2) 0.41431(8) 0.0845(8) Uani 1 1 d .
O5 O 0.0596(2) 0.17105(13) -0.04801(7) 0.0473(4) Uani 1 1 d .
O6 O 0.3271(2) 0.19768(17) -0.10300(8) 0.0611(5) Uani 1 1 d .
O7 O -0.5110(3) 0.17529(14) -0.29808(9) 0.0596(5) Uani 1 1 d .
O8 O -0.2590(3) 0.19692(16) -0.35405(8) 0.0661(5) Uani 1 1 d .

loop_
_atom_site_aniso_label
_atom_site_aniso_U_11
_atom_site_aniso_U_22
_atom_site_aniso_U_33
_atom_site_aniso_U_23
_atom_site_aniso_U_13
_atom_site_aniso_U_12
C1 0.0266(10) 0.0676(15) 0.0339(11) -0.0046(10) 0.0020(9) 0.0001(10)
C2 0.0597(16) 0.0672(17) 0.0476(14) -0.0056(12) -0.0021(13) 0.0167(13)
C3 0.076(2) 0.0626(19) 0.116(3) 0.0073(18) -0.028(2) -0.0102(16)
C4 0.0433(12) 0.0642(15) 0.0377(12) -0.0048(11) -0.0034(10) -0.0085(12)
C5 0.0309(10) 0.0582(14) 0.0280(10) -0.0024(9) 0.0053(9) -0.0021(10)
C6 0.0450(13) 0.0627(15) 0.0331(11) -0.0046(10) 0.0004(10) 0.0016(11)
C7 0.0440(14) 0.112(3) 0.0454(14) -0.0048(15) 0.0056(12) -0.0303(16)
C8 0.0364(11) 0.0433(11) 0.0310(10) -0.0013(9) -0.0073(9) -0.0014(9)
C9 0.0325(11) 0.0456(12) 0.0358(11) -0.0003(9) -0.0044(9) -0.0002(9)
C10 0.0396(12) 0.0407(11) 0.0302(10) 0.0003(9) -0.0009(9) -0.0012(9)
C11 0.0418(12) 0.0453(12) 0.0303(11) 0.0021(9) -0.0092(9) -0.0009(10)
C12 0.0320(10) 0.0418(12) 0.0387(12) 0.0003(9) -0.0069(9) -0.0015(9)
C13 0.0343(10) 0.0344(10) 0.0335(10) -0.0022(8) -0.0030(8) -0.0029(8)
C14 0.0348(11) 0.0428(11) 0.0323(10) -0.0022(9) -0.0061(9) -0.0003(9)
C15 0.0379(11) 0.0463(13) 0.0444(13) 0.0038(10) 0.0082(11) 0.0028(10)
C16 0.0468(12) 0.0461(12) 0.0354(12) 0.0025(10) 0.0065(10) 0.0042(10)
C17 0.0469(13) 0.0330(10) 0.0389(12) -0.0010(9) -0.0019(10) 0.0019(9)
C18 0.0363(12) 0.0443(12) 0.0484(13) 0.0018(10) 0.0032(10) -0.0008(10)
C19 0.0411(12) 0.0449(12) 0.0389(12) 0.0031(10) 0.0075(10) -0.0011(10)
C20 0.0387(11) 0.0369(10) 0.0374(11) 0.0021(9) 0.0038(9) -0.0016(9)
C21 0.0428(12) 0.0467(12) 0.0394(12) 0.0017(10) 0.0045(10) -0.0022(10)
N1 0.0460(11) 0.0611(13) 0.0349(10) 0.0041(9) 0.0018(9) 0.0017(10)
N2 0.0586(13) 0.0416(10) 0.0440(12) -0.0033(9) -0.0052(10) 0.0054(10)
O1 0.0308(7) 0.0657(10) 0.0293(7) -0.0045(7) -0.0007(6) 0.0012(7)
O2 0.0338(8) 0.0780(12) 0.0424(9) -0.0043(9) -0.0057(7) 0.0034(8)
O3 0.0403(10) 0.1118(16) 0.0453(10) 0.0018(10) 0.0048(8) 0.0099(10)
O4 0.0665(13) 0.157(2) 0.0299(9) 0.0065(11) 0.0012(9) 0.0250(15)
O5 0.0398(8) 0.0659(11) 0.0363(8) 0.0022(7) 0.0032(7) 0.0074(8)
O6 0.0398(9) 0.0923(14) 0.0512(11) 0.0088(10) 0.0011(8) -0.0138(9)
O7 0.0498(10) 0.0626(11) 0.0665(12) 0.0021(10) -0.0123(10) -0.0029(9)
O8 0.0731(13) 0.0862(14) 0.0390(10) -0.0044(9) -0.0028(10) 0.0099(11)

loop_
_atom_type_symbol
_atom_type_description
_atom_type_scat_dispersion_real
_atom_type_scat_dispersion_imag
_atom_type_scat_source
C C 0.0033 0.0016 'International Tables Vol C Tables 4.2.6.8 and 6.1.1.4'
H H 0.0000 0.0000 'International Tables Vol C Tables 4.2.6.8 and 6.1.1.4'
N N 0.0061 0.0033 'International Tables Vol C Tables 4.2.6.8 and 6.1.1.4'
O O 0.0106 0.0060 'International Tables Vol C Tables 4.2.6.8 and 6.1.1.4'

loop_
_geom_angle_atom_site_label_1
_geom_angle_atom_site_label_2
_geom_angle_atom_site_label_3
_geom_angle
O1 C1 C2 110.15(19)
O1 C1 C5 107.61(17)
C2 C1 C5 104.2(2)
C3 C2 C1 106.8(2)
C2 C3 C4 108.6(2)
C7 C4 C3 113.1(2)
C7 C4 C5 115.2(2)
C3 C4 C5 102.7(2)
C6 C5 C1 114.74(18)
C6 C5 C4 116.80(19)
C1 C5 C4 104.67(19)
O5 C6 C5 109.65(18)
C9 C8 C13 120.3(2)
C8 C9 C10 118.5(2)
C11 C10 C9 122.8(2)
C11 C10 N1 118.68(19)
C9 C10 N1 118.54(19)
C12 C11 C10 118.17(19)
C11 C12 C13 120.51(19)
C12 C13 C8 119.7(2)
C12 C13 C14 117.92(18)
C8 C13 C14 122.33(19)
O2 C14 O1 124.1(2)
O2 C14 C13 124.1(2)
O1 C14 C13 111.72(17)
C16 C15 C20 120.9(2)
C15 C16 C17 118.2(2)
C16 C17 C18 122.5(2)
C16 C17 N2 118.5(2)
C18 C17 N2 119.0(2)
C17 C18 C19 118.8(2)
C18 C19 C20 120.1(2)
C15 C20 C19 119.6(2)
C15 C20 C21 117.96(19)
C19 C20 C21 122.4(2)
O6 C21 O5 124.5(2)
O6 C21 C20 124.0(2)
O5 C21 C20 111.54(18)
O4 N1 O3 123.2(2)
O4 N1 C10 118.2(2)
O3 N1 C10 118.60(19)
O8 N2 O7 123.7(2)
O8 N2 C17 118.3(2)
O7 N2 C17 118.0(2)
C14 O1 C1 117.03(16)
C21 O5 C6 117.16(17)

loop_
_geom_bond_atom_site_label_1
_geom_bond_atom_site_label_2
_geom_bond_distance
C1 O1 1.460(2)
C1 C2 1.519(4)
C1 C5 1.522(3)
C2 C3 1.499(4)
C3 C4 1.533(4)
C4 C7 1.521(4)
C4 C5 1.545(3)
C5 C6 1.514(3)
C6 O5 1.460(3)
C8 C9 1.375(3)
C8 C13 1.394(3)
C9 C10 1.381(3)
C10 C11 1.379(3)
C10 N1 1.471(3)
C11 C12 1.380(3)
C12 C13 1.391(3)
C13 C14 1.488(3)
C14 O2 1.201(2)
C14 O1 1.338(2)
C15 C16 1.377(3)
C15 C20 1.385(3)
C16 C17 1.376(3)
C17 C18 1.376(3)
C17 N2 1.474(3)
C18 C19 1.378(3)
C19 C20 1.392(3)
C20 C21 1.497(3)
C21 O6 1.201(3)
C21 O5 1.334(3)
N1 O4 1.213(3)
N1 O3 1.217(3)
N2 O8 1.221(3)
N2 O7 1.228(3)

loop_
_geom_torsion_atom_site_label_1
_geom_torsion_atom_site_label_2
_geom_torsion_atom_site_label_3
_geom_torsion_atom_site_label_4
_geom_torsion
O1 C1 C2 C3 91.1(3)
C5 C1 C2 C3 -24.1(3)
C1 C2 C3 C4 3.1(4)
C2 C3 C4 C7 -106.2(3)
C2 C3 C4 C5 18.7(3)
O1 C1 C5 C6 48.2(2)
C2 C1 C5 C6 165.2(2)
O1 C1 C5 C4 -81.1(2)
C2 C1 C5 C4 35.9(2)
C7 C4 C5 C6 -38.0(3)
C3 C4 C5 C6 -161.5(2)
C7 C4 C5 C1 90.1(3)
C3 C4 C5 C1 -33.4(3)
C1 C5 C6 O5 -176.14(17)
C4 C5 C6 O5 -53.1(2)
C13 C8 C9 C10 0.3(3)
C8 C9 C10 C11 -0.5(3)
C8 C9 C10 N1 179.53(19)
C9 C10 C11 C12 0.0(3)
N1 C10 C11 C12 179.98(19)
C10 C11 C12 C13 0.7(3)
C11 C12 C13 C8 -0.8(3)
C11 C12 C13 C14 -179.55(19)
C9 C8 C13 C12 0.3(3)
C9 C8 C13 C14 178.98(19)
C12 C13 C14 O2 -3.0(3)
C8 C13 C14 O2 178.3(2)
C12 C13 C14 O1 175.86(18)
C8 C13 C14 O1 -2.8(3)
C20 C15 C16 C17 0.1(3)
C15 C16 C17 C18 0.2(3)
C15 C16 C17 N2 178.99(19)
C16 C17 C18 C19 -0.3(3)
N2 C17 C18 C19 -179.1(2)
C17 C18 C19 C20 0.1(3)
C16 C15 C20 C19 -0.3(3)
C16 C15 C20 C21 177.5(2)
C18 C19 C20 C15 0.2(3)
C18 C19 C20 C21 -177.5(2)
C15 C20 C21 O6 0.2(4)
C19 C20 C21 O6 178.0(2)
C15 C20 C21 O5 -178.99(19)
C19 C20 C21 O5 -1.2(3)
C11 C10 N1 O4 -3.3(3)
C9 C10 N1 O4 176.7(2)
C11 C10 N1 O3 176.1(2)
C9 C10 N1 O3 -3.9(3)
C16 C17 N2 O8 1.4(3)
C18 C17 N2 O8 -179.7(2)
C16 C17 N2 O7 -176.6(2)
C18 C17 N2 O7 2.3(3)
O2 C14 O1 C1 8.9(3)
C13 C14 O1 C1 -169.91(18)
C2 C1 O1 C14 83.1(2)
C5 C1 O1 C14 -163.89(18)
O6 C21 O5 C6 -9.3(4)
C20 C21 O5 C6 169.90(18)
C5 C6 O5 C21 -77.8(2)
